data_7153189
loop_
_publ_author_name
'Rodrigo, Sanjeewa K.'
'Powell, Israel V.'
'Coleman, Michael G.'
'Krause, Jeanette A.'
'Guan, Hairong'

_publ_section_title
;
 Efficient and regioselective nickel-catalyzed [2 + 2 + 2]
 cyclotrimerization of ynoates and related alkynes.
;
_journal_issue 44
_journal_name_full 'Organic &amp; biomolecular chemistry'
_journal_page_first 7653
_journal_page_last 7657
_journal_paper_doi 10.1039/c3ob41872c
_journal_volume 11
_journal_year 2013
_chemical_formula_moiety 'C30 H24 O6'
_chemical_formula_sum 'C30 H24 O6'
_chemical_formula_weight 480.49
_chemical_name_systematic ?
_space_group_IT_number 61
_symmetry_cell_setting orthorhombic
_symmetry_space_group_name_Hall '-P 2ac 2ab'
_symmetry_space_group_name_H-M 'P b c a'
_atom_sites_solution_hydrogens geom
_atom_sites_solution_primary direct
_atom_sites_solution_secondary difmap
_audit_creation_method SHELXL-97
_cell_angle_alpha 90.00
_cell_angle_beta 90.00
_cell_angle_gamma 90.00
_cell_formula_units_Z 8
_cell_length_a 11.3776(2)
_cell_length_b 15.9590(3)
_cell_length_c 26.0724(4)
_cell_measurement_reflns_used 8607
_cell_measurement_temperature 150(2)
_cell_measurement_theta_max 70.99
_cell_measurement_theta_min 3.39
_cell_volume 4734.10(14)
_computing_cell_refinement 'Bruker SAINT v8.27B'
_computing_data_collection 'Bruker APEX2 v2013-2.0'
_computing_data_reduction 'Bruker SAINT v8.27B'
_computing_molecular_graphics 'Bruker SHELXTL v6.14'
_computing_publication_material 'Bruker SHELXTL v6.14'
_computing_structure_refinement 'Bruker SHELXTL v6.14'
_computing_structure_solution 'Bruker SHELXTL v6.14'
_diffrn_ambient_temperature 150(2)
_diffrn_detector_area_resol_mean 8.33
_diffrn_measured_fraction_theta_full 0.989
_diffrn_measured_fraction_theta_max 0.989
_diffrn_measurement_device_type 'Bruker APEX-II'
_diffrn_measurement_method 'combination of \w and \f-scans '
_diffrn_radiation_type CuK\a
_diffrn_radiation_wavelength 1.54178
_diffrn_reflns_av_R_equivalents 0.0588
_diffrn_reflns_av_sigmaI/netI 0.0196
_diffrn_reflns_limit_h_max 13
_diffrn_reflns_limit_h_min -13
_diffrn_reflns_limit_k_max 18
_diffrn_reflns_limit_k_min -15
_diffrn_reflns_limit_l_max 32
_diffrn_reflns_limit_l_min -32
_diffrn_reflns_number 68457
_diffrn_reflns_theta_full 71.63
_diffrn_reflns_theta_max 71.63
_diffrn_reflns_theta_min 3.39
_diffrn_source 'Incoatec micro-focus'
_exptl_absorpt_coefficient_mu 0.767
_exptl_absorpt_correction_T_max 0.9774
_exptl_absorpt_correction_T_min 0.9136
_exptl_absorpt_correction_type multi-scan
_exptl_absorpt_process_details 'SADABS v2008/1 (Sheldrick)'
_exptl_crystal_colour colorless
_exptl_crystal_density_diffrn 1.348
_exptl_crystal_density_method 'not measured'
_exptl_crystal_description plate
_exptl_crystal_F_000 2016
_exptl_crystal_size_max 0.12
_exptl_crystal_size_mid 0.07
_exptl_crystal_size_min 0.03
_refine_diff_density_max 0.215
_refine_diff_density_min -0.191
_refine_diff_density_rms 0.038
_refine_ls_extinction_method none
_refine_ls_goodness_of_fit_ref 1.029
_refine_ls_hydrogen_treatment constr
_refine_ls_matrix_type full
_refine_ls_number_parameters 328
_refine_ls_number_reflns 4563
_refine_ls_number_restraints 0
_refine_ls_restrained_S_all 1.029
_refine_ls_R_factor_all 0.0454
_refine_ls_R_factor_gt 0.0362
_refine_ls_shift/su_max 0.000
_refine_ls_shift/su_mean 0.000
_refine_ls_structure_factor_coef Fsqd
_refine_ls_weighting_details 'calc w=1/[\s^2^(Fo^2^)+(0.0523P)^2^+1.3577P] where P=(Fo^2^+2Fc^2^)/3'
_refine_ls_weighting_scheme calc
_refine_ls_wR_factor_gt 0.0924
_refine_ls_wR_factor_ref 0.0988
_reflns_number_gt 3813
_reflns_number_total 4563
_reflns_threshold_expression >2sigma(I)
_cod_data_source_file c3ob41872c.txt
_cod_data_source_block 2m
_cod_depositor_comments
;
The following automatic conversions were performed:

'_symmetry_cell_setting' value 'Orthorhombic' changed to
'orthorhombic' according to
/home/saulius/struct/CIF-dictionaries/cif_core.dic dictionary named
'cif_core.dic' version 2.4.2 from 2011-04-26.

Automatic conversion script
Id: cif_fix_values 1891 2012-01-12 08:04:46Z andrius 
;
_cod_original_sg_symbol_H-M Pbca
_cod_database_code 7153189
_diffrn_source_monochromator 'MONTEL Multi-layer'

loop_
_symmetry_equiv_pos_as_xyz
'x, y, z'
'-x+1/2, -y, z+1/2'
'-x, y+1/2, -z+1/2'
'x+1/2, -y+1/2, -z'
'-x, -y, -z'
'x-1/2, y, -z-1/2'
'x, -y-1/2, z-1/2'
'-x-1/2, y-1/2, z'

loop_
_atom_site_label
_atom_site_type_symbol
_atom_site_fract_x
_atom_site_fract_y
_atom_site_fract_z
_atom_site_U_iso_or_equiv
_atom_site_adp_type
_atom_site_occupancy
_atom_site_symmetry_multiplicity
_atom_site_calc_flag
_atom_site_refinement_flags
O1 O -0.35531(10) 0.47097(7) -0.20240(4) 0.0384(3) Uani 1 1 d .
O2 O -0.44520(9) 0.37846(8) -0.15077(5) 0.0406(3) Uani 1 1 d .
O3 O 0.27489(9) 0.21797(7) -0.31085(4) 0.0333(2) Uani 1 1 d .
O4 O 0.10954(10) 0.14733(7) -0.29279(4) 0.0370(3) Uani 1 1 d .
O5 O 0.82904(9) 0.33933(7) 0.08444(4) 0.0331(2) Uani 1 1 d .
O6 O 0.76892(10) 0.44646(7) 0.13378(4) 0.0379(3) Uani 1 1 d .
C1 C 0.08509(11) 0.38957(8) -0.05735(5) 0.0224(3) Uani 1 1 d .
C2 C 0.18667(11) 0.36247(8) -0.08381(5) 0.0214(3) Uani 1 1 d .
C3 C 0.29432(11) 0.36317(8) -0.05839(5) 0.0219(3) Uani 1 1 d .
H3 H 0.3627 0.3459 -0.0764 0.026 Uiso 1 1 calc R
C4 C 0.30544(11) 0.38840(8) -0.00724(5) 0.0219(3) Uani 1 1 d .
C5 C 0.20342(12) 0.41227(9) 0.01884(5) 0.0245(3) Uani 1 1 d .
H5 H 0.2081 0.4288 0.0538 0.029 Uiso 1 1 calc R
C6 C 0.09548(12) 0.41210(9) -0.00580(5) 0.0248(3) Uani 1 1 d .
H6 H 0.0271 0.4276 0.0128 0.030 Uiso 1 1 calc R
C7 C -0.03054(11) 0.39897(8) -0.08340(5) 0.0222(3) Uani 1 1 d .
C8 C -0.03722(11) 0.44365(8) -0.12950(5) 0.0239(3) Uani 1 1 d .
H8 H 0.0317 0.4685 -0.1434 0.029 Uiso 1 1 calc R
C9 C -0.14310(12) 0.45191(8) -0.15507(5) 0.0245(3) Uani 1 1 d .
H9 H -0.1470 0.4832 -0.1860 0.029 Uiso 1 1 calc R
C10 C -0.24426(11) 0.41423(8) -0.13535(5) 0.0239(3) Uani 1 1 d .
C11 C -0.23869(12) 0.37155(9) -0.08885(5) 0.0262(3) Uani 1 1 d .
H11 H -0.3077 0.3469 -0.0750 0.031 Uiso 1 1 calc R
C12 C -0.13315(12) 0.36485(9) -0.06271(5) 0.0260(3) Uani 1 1 d .
H12 H -0.1305 0.3369 -0.0306 0.031 Uiso 1 1 calc R
C13 C -0.35893(12) 0.41800(9) -0.16278(5) 0.0283(3) Uani 1 1 d .
C14 C -0.46076(16) 0.47618(14) -0.23322(7) 0.0516(5) Uani 1 1 d .
H14A H -0.4488 0.5167 -0.2610 0.077 Uiso 1 1 calc R
H14B H -0.5266 0.4944 -0.2117 0.077 Uiso 1 1 calc R
H14C H -0.4783 0.4210 -0.2478 0.077 Uiso 1 1 calc R
C15 C 0.18165(11) 0.32670(8) -0.13665(5) 0.0225(3) Uani 1 1 d .
C16 C 0.26819(12) 0.34508(9) -0.17281(5) 0.0263(3) Uani 1 1 d .
H16 H 0.3270 0.3853 -0.1650 0.032 Uiso 1 1 calc R
C17 C 0.26938(12) 0.30517(9) -0.22018(5) 0.0275(3) Uani 1 1 d .
H17 H 0.3290 0.3180 -0.2444 0.033 Uiso 1 1 calc R
C18 C 0.18297(12) 0.24627(9) -0.23213(5) 0.0249(3) Uani 1 1 d .
C19 C 0.09482(12) 0.22895(9) -0.19670(5) 0.0267(3) Uani 1 1 d .
H19 H 0.0348 0.1898 -0.2049 0.032 Uiso 1 1 calc R
C20 C 0.09432(11) 0.26855(9) -0.14958(5) 0.0247(3) Uani 1 1 d .
H20 H 0.0339 0.2562 -0.1256 0.030 Uiso 1 1 calc R
C21 C 0.18277(12) 0.19846(9) -0.28102(5) 0.0271(3) Uani 1 1 d .
C22 C 0.28082(15) 0.17233(11) -0.35839(6) 0.0376(4) Uani 1 1 d .
H22A H 0.2098 0.1833 -0.3786 0.056 Uiso 1 1 calc R
H22B H 0.2866 0.1122 -0.3512 0.056 Uiso 1 1 calc R
H22C H 0.3501 0.1904 -0.3778 0.056 Uiso 1 1 calc R
C23 C 0.42181(11) 0.39027(8) 0.01850(5) 0.0219(3) Uani 1 1 d .
C24 C 0.44661(12) 0.45214(8) 0.05503(5) 0.0246(3) Uani 1 1 d .
H24 H 0.3891 0.4935 0.0626 0.029 Uiso 1 1 calc R
C25 C 0.55371(12) 0.45392(9) 0.08019(5) 0.0254(3) Uani 1 1 d .
H25 H 0.5685 0.4957 0.1053 0.030 Uiso 1 1 calc R
C26 C 0.63989(12) 0.39484(8) 0.06894(5) 0.0242(3) Uani 1 1 d .
C27 C 0.61733(12) 0.33374(9) 0.03199(5) 0.0247(3) Uani 1 1 d .
H27 H 0.6760 0.2936 0.0237 0.030 Uiso 1 1 calc R
C28 C 0.50937(12) 0.33149(8) 0.00734(5) 0.0238(3) Uani 1 1 d .
H28 H 0.4946 0.2893 -0.0175 0.029 Uiso 1 1 calc R
C29 C 0.75114(12) 0.39766(9) 0.09932(5) 0.0269(3) Uani 1 1 d .
C30 C 0.93272(13) 0.33303(10) 0.11653(6) 0.0376(4) Uani 1 1 d .
H30A H 0.9771 0.2826 0.1072 0.056 Uiso 1 1 calc R
H30B H 0.9090 0.3296 0.1526 0.056 Uiso 1 1 calc R
H30C H 0.9822 0.3826 0.1114 0.056 Uiso 1 1 calc R

loop_
_atom_site_aniso_label
_atom_site_aniso_U_11
_atom_site_aniso_U_22
_atom_site_aniso_U_33
_atom_site_aniso_U_23
_atom_site_aniso_U_13
_atom_site_aniso_U_12
O1 0.0305(6) 0.0479(7) 0.0367(6) 0.0073(5) -0.0138(5) -0.0008(5)
O2 0.0224(5) 0.0518(7) 0.0476(7) 0.0041(5) -0.0055(5) -0.0047(5)
O3 0.0355(6) 0.0375(6) 0.0270(5) -0.0103(4) 0.0046(4) -0.0083(4)
O4 0.0357(6) 0.0412(6) 0.0340(6) -0.0130(4) 0.0006(5) -0.0114(5)
O5 0.0250(5) 0.0352(6) 0.0392(6) -0.0041(4) -0.0110(4) 0.0013(4)
O6 0.0329(6) 0.0400(6) 0.0409(6) -0.0098(5) -0.0124(5) -0.0014(4)
C1 0.0211(6) 0.0225(6) 0.0236(6) 0.0016(5) -0.0007(5) 0.0000(5)
C2 0.0215(6) 0.0202(6) 0.0224(6) 0.0010(5) -0.0001(5) -0.0005(5)
C3 0.0205(6) 0.0213(6) 0.0238(6) -0.0007(5) 0.0006(5) 0.0000(5)
C4 0.0218(6) 0.0205(6) 0.0235(6) 0.0020(5) -0.0012(5) -0.0011(5)
C5 0.0258(7) 0.0278(7) 0.0200(6) 0.0001(5) -0.0010(5) 0.0012(5)
C6 0.0226(6) 0.0273(7) 0.0245(6) 0.0011(5) 0.0024(5) 0.0028(5)
C7 0.0196(6) 0.0230(6) 0.0239(6) -0.0035(5) -0.0001(5) 0.0021(5)
C8 0.0204(6) 0.0246(7) 0.0268(6) 0.0005(5) 0.0013(5) -0.0003(5)
C9 0.0231(6) 0.0255(7) 0.0248(6) 0.0007(5) -0.0002(5) 0.0023(5)
C10 0.0200(6) 0.0258(7) 0.0257(6) -0.0047(5) -0.0011(5) 0.0032(5)
C11 0.0193(6) 0.0289(7) 0.0303(7) -0.0002(5) 0.0027(5) -0.0004(5)
C12 0.0235(7) 0.0297(7) 0.0247(6) 0.0024(5) 0.0020(5) 0.0027(5)
C13 0.0225(7) 0.0320(7) 0.0304(7) -0.0055(6) -0.0021(5) 0.0035(5)
C14 0.0388(10) 0.0682(13) 0.0479(10) 0.0106(9) -0.0226(8) -0.0008(8)
C15 0.0199(6) 0.0235(6) 0.0240(6) -0.0013(5) -0.0027(5) 0.0028(5)
C16 0.0230(7) 0.0297(7) 0.0261(7) -0.0039(5) -0.0009(5) -0.0048(5)
C17 0.0238(7) 0.0332(7) 0.0257(7) -0.0028(5) 0.0021(5) -0.0037(5)
C18 0.0238(7) 0.0262(7) 0.0246(6) -0.0020(5) -0.0036(5) 0.0014(5)
C19 0.0219(6) 0.0282(7) 0.0302(7) -0.0031(5) -0.0036(5) -0.0028(5)
C20 0.0190(6) 0.0281(7) 0.0270(7) -0.0009(5) 0.0009(5) -0.0007(5)
C21 0.0250(7) 0.0286(7) 0.0277(7) -0.0021(5) -0.0021(5) 0.0002(5)
C22 0.0448(9) 0.0388(9) 0.0293(7) -0.0110(6) 0.0075(7) -0.0084(7)
C23 0.0215(6) 0.0248(7) 0.0193(6) 0.0032(5) 0.0004(5) -0.0025(5)
C24 0.0239(7) 0.0252(7) 0.0245(6) -0.0012(5) 0.0009(5) 0.0000(5)
C25 0.0275(7) 0.0257(7) 0.0230(6) -0.0012(5) -0.0004(5) -0.0049(5)
C26 0.0238(7) 0.0252(7) 0.0235(6) 0.0041(5) -0.0015(5) -0.0047(5)
C27 0.0235(7) 0.0255(7) 0.0251(6) 0.0023(5) -0.0006(5) 0.0006(5)
C28 0.0255(7) 0.0245(7) 0.0214(6) -0.0003(5) -0.0016(5) -0.0013(5)
C29 0.0251(7) 0.0267(7) 0.0289(7) 0.0030(5) -0.0024(6) -0.0057(5)
C30 0.0267(7) 0.0374(9) 0.0486(9) -0.0018(7) -0.0141(7) 0.0003(6)

loop_
_atom_type_symbol
_atom_type_description
_atom_type_scat_dispersion_real
_atom_type_scat_dispersion_imag
_atom_type_scat_source
C C 0.0181 0.0091 'International Tables Vol C Tables 4.2.6.8 and 6.1.1.4'
H H 0.0000 0.0000 'International Tables Vol C Tables 4.2.6.8 and 6.1.1.4'
O O 0.0492 0.0322 'International Tables Vol C Tables 4.2.6.8 and 6.1.1.4'

loop_
_geom_angle_atom_site_label_1
_geom_angle_atom_site_label_2
_geom_angle_atom_site_label_3
_geom_angle
C13 O1 C14 116.14(13)
C21 O3 C22 114.73(11)
C29 O5 C30 114.73(11)
C6 C1 C2 118.64(12)
C6 C1 C7 119.22(12)
C2 C1 C7 122.06(12)
C3 C2 C1 118.96(12)
C3 C2 C15 118.43(11)
C1 C2 C15 122.42(12)
C2 C3 C4 122.39(12)
C2 C3 H3 118.8
C4 C3 H3 118.8
C5 C4 C3 117.83(12)
C5 C4 C23 121.00(11)
C3 C4 C23 121.16(12)
C6 C5 C4 120.65(12)
C6 C5 H5 119.7
C4 C5 H5 119.7
C5 C6 C1 121.45(12)
C5 C6 H6 119.3
C1 C6 H6 119.3
C12 C7 C8 119.01(12)
C12 C7 C1 121.56(12)
C8 C7 C1 119.42(12)
C9 C8 C7 120.65(12)
C9 C8 H8 119.7
C7 C8 H8 119.7
C8 C9 C10 119.95(12)
C8 C9 H9 120.0
C10 C9 H9 120.0
C11 C10 C9 119.59(12)
C11 C10 C13 118.55(12)
C9 C10 C13 121.86(12)
C12 C11 C10 120.39(12)
C12 C11 H11 119.8
C10 C11 H11 119.8
C11 C12 C7 120.31(12)
C11 C12 H12 119.8
C7 C12 H12 119.8
O2 C13 O1 123.79(13)
O2 C13 C10 124.49(14)
O1 C13 C10 111.72(12)
O1 C14 H14A 109.5
O1 C14 H14B 109.5
H14A C14 H14B 109.5
O1 C14 H14C 109.5
H14A C14 H14C 109.5
H14B C14 H14C 109.5
C16 C15 C20 118.53(12)
C16 C15 C2 121.10(12)
C20 C15 C2 120.18(12)
C17 C16 C15 120.74(12)
C17 C16 H16 119.6
C15 C16 H16 119.6
C16 C17 C18 120.03(13)
C16 C17 H17 120.0
C18 C17 H17 120.0
C19 C18 C17 119.57(13)
C19 C18 C21 117.81(12)
C17 C18 C21 122.60(12)
C20 C19 C18 120.16(13)
C20 C19 H19 119.9
C18 C19 H19 119.9
C19 C20 C15 120.94(13)
C19 C20 H20 119.5
C15 C20 H20 119.5
O4 C21 O3 123.31(13)
O4 C21 C18 124.54(13)
O3 C21 C18 112.15(12)
O3 C22 H22A 109.5
O3 C22 H22B 109.5
H22A C22 H22B 109.5
O3 C22 H22C 109.5
H22A C22 H22C 109.5
H22B C22 H22C 109.5
C28 C23 C24 118.08(12)
C28 C23 C4 121.84(12)
C24 C23 C4 120.08(12)
C25 C24 C23 120.94(12)
C25 C24 H24 119.5
C23 C24 H24 119.5
C24 C25 C26 120.42(12)
C24 C25 H25 119.8
C26 C25 H25 119.8
C25 C26 C27 119.33(12)
C25 C26 C29 117.69(12)
C27 C26 C29 122.91(12)
C28 C27 C26 120.08(13)
C28 C27 H27 120.0
C26 C27 H27 120.0
C27 C28 C23 121.14(12)
C27 C28 H28 119.4
C23 C28 H28 119.4
O6 C29 O5 123.53(13)
O6 C29 C26 123.82(13)
O5 C29 C26 112.65(12)
O5 C30 H30A 109.5
O5 C30 H30B 109.5
H30A C30 H30B 109.5
O5 C30 H30C 109.5
H30A C30 H30C 109.5
H30B C30 H30C 109.5

loop_
_geom_bond_atom_site_label_1
_geom_bond_atom_site_label_2
_geom_bond_distance
O1 C13 1.3356(18)
O1 C14 1.4462(18)
O2 C13 1.2081(18)
O3 C21 1.3419(17)
O3 C22 1.4391(16)
O4 C21 1.2059(18)
O5 C29 1.3427(18)
O5 C30 1.4498(17)
O6 C29 1.2061(17)
C1 C6 1.3961(18)
C1 C2 1.4138(18)
C1 C7 1.4882(17)
C2 C3 1.3926(18)
C2 C15 1.4925(18)
C3 C4 1.3988(18)
C3 H3 0.9500
C4 C5 1.3981(18)
C4 C23 1.4847(17)
C5 C6 1.3860(18)
C5 H5 0.9500
C6 H6 0.9500
C7 C12 1.3966(18)
C7 C8 1.3996(18)
C8 C9 1.3832(18)
C8 H8 0.9500
C9 C10 1.3966(19)
C9 H9 0.9500
C10 C11 1.3921(19)
C10 C13 1.4890(18)
C11 C12 1.3849(19)
C11 H11 0.9500
C12 H12 0.9500
C14 H14A 0.9800
C14 H14B 0.9800
C14 H14C 0.9800
C15 C16 1.3944(19)
C15 C20 1.4008(18)
C16 C17 1.3897(19)
C16 H16 0.9500
C17 C18 1.3953(19)
C17 H17 0.9500
C18 C19 1.391(2)
C18 C21 1.4856(18)
C19 C20 1.3814(19)
C19 H19 0.9500
C20 H20 0.9500
C22 H22A 0.9800
C22 H22B 0.9800
C22 H22C 0.9800
C23 C28 1.3990(18)
C23 C24 1.4005(18)
C24 C25 1.3842(19)
C24 H24 0.9500
C25 C26 1.3917(19)
C25 H25 0.9500
C26 C27 1.3946(19)
C26 C29 1.4939(18)
C27 C28 1.3867(19)
C27 H27 0.9500
C28 H28 0.9500
C30 H30A 0.9800
C30 H30B 0.9800
C30 H30C 0.9800

loop_
_geom_torsion_atom_site_label_1
_geom_torsion_atom_site_label_2
_geom_torsion_atom_site_label_3
_geom_torsion_atom_site_label_4
_geom_torsion
C6 C1 C2 C3 -3.19(19)
C7 C1 C2 C3 173.57(12)
C6 C1 C2 C15 171.85(12)
C7 C1 C2 C15 -11.4(2)
C1 C2 C3 C4 1.12(19)
C15 C2 C3 C4 -174.12(12)
C2 C3 C4 C5 1.02(19)
C2 C3 C4 C23 -178.63(12)
C3 C4 C5 C6 -1.1(2)
C23 C4 C5 C6 178.58(12)
C4 C5 C6 C1 -1.1(2)
C2 C1 C6 C5 3.2(2)
C7 C1 C6 C5 -173.65(12)
C6 C1 C7 C12 -52.16(18)
C2 C1 C7 C12 131.10(14)
C6 C1 C7 C8 127.26(14)
C2 C1 C7 C8 -49.48(18)
C12 C7 C8 C9 -1.9(2)
C1 C7 C8 C9 178.68(12)
C7 C8 C9 C10 -1.1(2)
C8 C9 C10 C11 2.7(2)
C8 C9 C10 C13 -177.06(12)
C9 C10 C11 C12 -1.3(2)
C13 C10 C11 C12 178.45(12)
C10 C11 C12 C7 -1.7(2)
C8 C7 C12 C11 3.3(2)
C1 C7 C12 C11 -177.30(12)
C14 O1 C13 O2 -3.2(2)
C14 O1 C13 C10 177.06(14)
C11 C10 C13 O2 -9.1(2)
C9 C10 C13 O2 170.72(14)
C11 C10 C13 O1 170.63(12)
C9 C10 C13 O1 -9.57(19)
C3 C2 C15 C16 -43.41(18)
C1 C2 C15 C16 141.52(14)
C3 C2 C15 C20 131.56(13)
C1 C2 C15 C20 -43.51(19)
C20 C15 C16 C17 -1.5(2)
C2 C15 C16 C17 173.58(13)
C15 C16 C17 C18 0.3(2)
C16 C17 C18 C19 1.1(2)
C16 C17 C18 C21 -176.92(13)
C17 C18 C19 C20 -1.3(2)
C21 C18 C19 C20 176.75(13)
C18 C19 C20 C15 0.2(2)
C16 C15 C20 C19 1.2(2)
C2 C15 C20 C19 -173.89(12)
C22 O3 C21 O4 -0.5(2)
C22 O3 C21 C18 178.80(12)
C19 C18 C21 O4 2.2(2)
C17 C18 C21 O4 -179.75(15)
C19 C18 C21 O3 -177.10(12)
C17 C18 C21 O3 0.92(19)
C5 C4 C23 C28 145.95(13)
C3 C4 C23 C28 -34.41(18)
C5 C4 C23 C24 -34.16(18)
C3 C4 C23 C24 145.48(13)
C28 C23 C24 C25 -1.42(19)
C4 C23 C24 C25 178.68(12)
C23 C24 C25 C26 1.1(2)
C24 C25 C26 C27 0.0(2)
C24 C25 C26 C29 -177.01(12)
C25 C26 C27 C28 -0.88(19)
C29 C26 C27 C28 176.00(12)
C26 C27 C28 C23 0.6(2)
C24 C23 C28 C27 0.57(19)
C4 C23 C28 C27 -179.54(12)
C30 O5 C29 O6 6.2(2)
C30 O5 C29 C26 -173.17(12)
C25 C26 C29 O6 2.2(2)
C27 C26 C29 O6 -174.78(14)
C25 C26 C29 O5 -178.44(12)
C27 C26 C29 O5 4.63(18)
